data_1527884
loop_
_publ_author_name
'Norlund Christensen, A.'
'Hazell, R.G.'

_publ_section_title
;
 Hydrothermal preparation of hydroxy stannates. The crystal structure of
 Mn Sn (O H)6
;
_journal_name_full 'Acta Chemica Scandinavica (1-27,1973-42,1988)'
_journal_page_first 1219
_journal_page_last 1224
_journal_volume 23
_journal_year 1969
_chemical_compound_source Synthetic
_chemical_formula_sum 'H6 Mn O6 Sn'
_chemical_name_mineral Wickmanite
_chemical_name_systematic 'Mn (Sn (O H)6)'
_space_group_IT_number 201
_symmetry_space_group_name_Hall '-P 2ab 2bc 3'
_symmetry_space_group_name_H-M 'P n -3 :2'
_cell_angle_alpha 90
_cell_angle_beta 90
_cell_angle_gamma 90
_cell_formula_units_Z 4
_cell_length_a 7.885
_cell_length_b 7.885
_cell_length_c 7.885
_cell_volume 490.236
_citation_journal_id_ASTM ACSAA4
_database_code_amcsd 0020384
_exptl_crystal_density_diffrn 3.735
_cod_data_source_file NorlundChristensen_ACSAA4_1969_1375.cif
_cod_data_source_block H6Mn1O6Sn1
_cod_original_cell_volume 490.2359
_cod_original_formula_sum 'H6 Mn1 O6 Sn1'
_cod_database_code 1527884

loop_
_space_group_symop_operation_xyz
x,y,z
-x+1/2,-y+1/2,z
x,-y+1/2,-z+1/2
-x+1/2,y,-z+1/2
z,x,y
-z+1/2,-x+1/2,y
z,-x+1/2,-y+1/2
-z+1/2,x,-y+1/2
y,z,x
y,-z+1/2,-x+1/2
-y+1/2,z,-x+1/2
-y+1/2,-z+1/2,x
-x,-y,-z
x-1/2,y-1/2,-z
-x,y-1/2,z-1/2
x-1/2,-y,z-1/2
-z,-x,-y
z-1/2,x-1/2,-y
-z,x-1/2,y-1/2
z-1/2,-x,y-1/2
-y,-z,-x
-y,z-1/2,x-1/2
y-1/2,-z,x-1/2
y-1/2,z-1/2,-x

loop_
_atom_site_label
_atom_site_type_symbol
_atom_site_fract_x
_atom_site_fract_y
_atom_site_fract_z
_atom_site_occupancy
_atom_site_U_iso_or_equiv
O1 O-2 0.081 0.93 0.255 1 0.0
Sn1 Sn+4 0.5 0.5 0.5 1 0.0
Mn1 Mn+2 0 0 0 1 0.0

loop_
_cod_related_entry_id
_cod_related_entry_database
_cod_related_entry_code
1 AMCSD 0020384
